data_4510917
loop_
_publ_author_name
'Mukherjee, Arijit'
'Grobelny, Pawel'
'Thakur, Tejender S.'
'Desiraju, Gautam R.'

_publ_section_title
;
 Polymorphs, Pseudopolymorphs, and Co-Crystals of Orcinol: Exploring the
 Structural Landscape with High Throughput Crystallography
;
_journal_issue 6
_journal_name_full 'Crystal Growth &amp; Design'
_journal_page_first 2637
_journal_paper_doi 10.1021/cg200361x
_journal_volume 11
_journal_year 2011
_chemical_compound_source 'see text'
_chemical_formula_moiety 'C7 H8 O2, H2 O'
_chemical_formula_sum 'C7 H10 O3'
_chemical_formula_weight 142.15
_chemical_name_common Orcinol:H2O
_chemical_name_systematic ?
_space_group_IT_number 14
_symmetry_cell_setting monoclinic
_symmetry_Int_Tables_number 14
_symmetry_space_group_name_Hall '-P 2ybc'
_symmetry_space_group_name_H-M 'P 1 21/c 1'
_atom_sites_solution_hydrogens geom
_atom_sites_solution_primary direct
_atom_sites_solution_secondary difmap
_cell_angle_alpha 90
_cell_angle_beta 96.88(3)
_cell_angle_gamma 90
_cell_formula_units_Z 4
_cell_length_a 9.899(2)
_cell_length_b 7.9510(16)
_cell_length_c 9.1707(18)
_cell_measurement_reflns_used 1832
_cell_measurement_temperature 150(2)
_cell_measurement_theta_max 27.5
_cell_measurement_theta_min 2.6
_cell_volume 716.6(3)
_computing_cell_refinement
;
CrystalClear-SM Expert 2.0 rc14 (Rigaku, 2009)
;
_computing_data_collection
;
CrystalClear-SM Expert 2.0 rc14 (Rigaku, 2009)
;
_computing_data_reduction
;
CrystalClear-SM Expert 2.0 rc14 (Rigaku, 2009)
;
_computing_publication_material 'PLATON (Spek, 2003)'
_computing_structure_refinement 'SHELXL-97 (Sheldrick, 2008)'
_diffrn_ambient_temperature 150(2)
_diffrn_detector CCD
_diffrn_detector_area_resol_mean 13.6612
_diffrn_measured_fraction_theta_full 0.998
_diffrn_measured_fraction_theta_max 0.998
_diffrn_measurement_details
;
scan:
    Number of images: 180
               Slice: -60.0000 - 120.0000
         Image width: 1.0000
            Exp time: 16.0000
       Rotation axis: Omega
               Omega: 0.0000
                 Chi: 54.0000
                 Phi: 0.0000
                 XTD: 49.3709
              2theta: 29.5981
scan:
    Number of images: 180
               Slice: -60.0000 - 120.0000
         Image width: 1.0000
            Exp time: 16.0000
       Rotation axis: Omega
               Omega: 0.0000
                 Chi: 54.0000
                 Phi: 120.0000
                 XTD: 49.3709
              2theta: 29.5981
scan:
    Number of images: 180
               Slice: -60.0000 - 120.0000
         Image width: 1.0000
            Exp time: 16.0000
       Rotation axis: Omega
               Omega: 0.0000
                 Chi: 54.0000
                 Phi: 240.0000
                 XTD: 49.3709
              2theta: 29.5981

;
_diffrn_measurement_device
;
XtaLABmini: Fixed Chi 2 circle
;
_diffrn_measurement_device_type
;
Rigaku Mercury375R (2x2 bin mode)
;
_diffrn_measurement_method 'profile data from \w-scans'
_diffrn_measurement_specimen_support Fiber
_diffrn_orient_matrix_type d*Trek
_diffrn_orient_matrix_UB_11 -0.015732
_diffrn_orient_matrix_UB_12 -0.100490
_diffrn_orient_matrix_UB_13 0.041447
_diffrn_orient_matrix_UB_21 0.090382
_diffrn_orient_matrix_UB_22 0.020881
_diffrn_orient_matrix_UB_23 0.084931
_diffrn_orient_matrix_UB_31 -0.070490
_diffrn_orient_matrix_UB_32 0.026012
_diffrn_orient_matrix_UB_33 0.068618
_diffrn_radiation_monochromator 'Graphite Monochromator'
_diffrn_radiation_probe x-ray
_diffrn_radiation_type MoK\a
_diffrn_radiation_wavelength 0.71073
_diffrn_reflns_av_R_equivalents 0.023
_diffrn_reflns_av_unetI/netI 0.031
_diffrn_reflns_limit_h_max 11
_diffrn_reflns_limit_h_min -11
_diffrn_reflns_limit_k_max 10
_diffrn_reflns_limit_k_min -10
_diffrn_reflns_limit_l_max 12
_diffrn_reflns_limit_l_min -12
_diffrn_reflns_number 7657
_diffrn_reflns_reduction_process
;
;
_diffrn_reflns_theta_full 27.5
_diffrn_reflns_theta_max 27.5
_diffrn_reflns_theta_min 2.6
_diffrn_source 'Sealed Tube'
_diffrn_source_current 12.0
_diffrn_source_power 0.6
_diffrn_source_voltage 50.0
_exptl_absorpt_coefficient_mu 0.103
_exptl_absorpt_correction_T_max 0.9876
_exptl_absorpt_correction_T_min 0.9399
_exptl_absorpt_correction_type multi-scan
_exptl_absorpt_process_details 'Jacobson, R. (1998) Private communication'
_exptl_crystal_colour Colorless
_exptl_crystal_density_diffrn 1.318
_exptl_crystal_density_meas ?
_exptl_crystal_density_method 'Not Measured'
_exptl_crystal_description Platelet
_exptl_crystal_F_000 304
_exptl_crystal_size_max 0.50
_exptl_crystal_size_mid 0.30
_exptl_crystal_size_min 0.10
_refine_diff_density_max 0.368
_refine_diff_density_min -0.298
_refine_diff_density_rms 0.088
_refine_ls_extinction_method none
_refine_ls_goodness_of_fit_ref 1.111
_refine_ls_hydrogen_treatment mixed
_refine_ls_matrix_type full
_refine_ls_number_parameters 131
_refine_ls_number_reflns 1634
_refine_ls_number_restraints 0
_refine_ls_restrained_S_all 1.111
_refine_ls_R_factor_all 0.0525
_refine_ls_R_factor_gt 0.0436
_refine_ls_shift/su_max 0.000
_refine_ls_shift/su_mean 0.000
_refine_ls_structure_factor_coef Fsqd
_refine_ls_weighting_details 'calc w=1/[\s^2^(Fo^2^)+(0.0950P)^2^+0.0688P] where P=(Fo^2^+2Fc^2^)/3'
_refine_ls_weighting_scheme calc
_refine_ls_wR_factor_gt 0.1267
_refine_ls_wR_factor_ref 0.1441
_reflns_number_gt 1440
_reflns_number_total 1634
_reflns_threshold_expression >2\s(I)
_cod_data_source_file 818144.cif
_cod_data_source_block datam
_cod_depositor_comments
;
The following automatic conversions were performed:

'_symmetry_cell_setting' value 'Monoclinic' changed to 'monoclinic'
according to
/usr/data/users/saulius/automatic-downloads/retrospective/ACS/lib/dictionaries/cif_core.dic
dictionary named 'cif_core.dic' version 2.4.2 from
2011-04-26.

'_exptl_absorpt_correction_type' value 'Multi-scan'
changed to 'multi-scan' according to
/usr/data/users/saulius/automatic-downloads/retrospective/ACS/lib/dictionaries/cif_core.dic
dictionary named 'cif_core.dic' version 2.4.2 from 2011-04-26.

Automatic conversion script
Id: cif_fix_values 2281 2013-09-26 08:29:07Z andrius 

The following automatic conversions were performed:

'_exptl_crystal_density_meas' value 'Not Measured' was changed to '?'
- the value is perceived as not measured.

Automatic conversion script
Id: cif_fix_values 3008 2015-01-20 13:52:24Z robertas 
;
_cod_original_sg_symbol_H-M 'P 21/c'
_cod_original_formula_sum ' C7 H10 O3'
_cod_database_code 4510917

loop_
_symmetry_equiv_pos_site_id
_symmetry_equiv_pos_as_xyz
1 x,y,z
2 -x,1/2+y,1/2-z
3 -x,-y,-z
4 x,1/2-y,1/2+z

loop_
_atom_site_aniso_label
_atom_site_aniso_U_11
_atom_site_aniso_U_22
_atom_site_aniso_U_33
_atom_site_aniso_U_23
_atom_site_aniso_U_13
_atom_site_aniso_U_12
O1 0.0266(5) 0.0168(5) 0.0345(5) -0.0024(3) 0.0140(4) -0.0003(3)
O2 0.0377(6) 0.0172(5) 0.0292(5) -0.0003(3) 0.0150(4) 0.0023(3)
C1 0.0203(6) 0.0268(7) 0.0180(5) 0.0008(4) 0.0027(4) -0.0043(4)
C2 0.0231(7) 0.0185(6) 0.0224(6) 0.0008(4) 0.0034(5) -0.0028(4)
C3 0.0190(6) 0.0196(6) 0.0207(6) -0.0012(4) 0.0036(4) 0.0004(4)
C4 0.0214(6) 0.0182(6) 0.0204(6) -0.0003(4) 0.0057(4) -0.0012(4)
C5 0.0249(6) 0.0191(6) 0.0186(5) -0.0010(4) 0.0033(4) 0.0006(4)
C6 0.0232(6) 0.0258(7) 0.0197(6) -0.0015(4) 0.0062(4) 0.0007(4)
C7 0.0267(7) 0.0339(8) 0.0274(7) 0.0017(5) 0.0092(5) -0.0081(5)
O3 0.0324(5) 0.0205(4) 0.0264(5) -0.0008(3) 0.0111(4) -0.0037(4)

loop_
_atom_site_label
_atom_site_type_symbol
_atom_site_thermal_displace_type
_atom_site_fract_x
_atom_site_fract_y
_atom_site_fract_z
_atom_site_occupancy
_atom_site_U_iso_or_equiv
O1 O Uani 0.43860(9) 0.62613(11) -0.13754(11) 1.000 0.0251(3)
O2 O Uani 0.25601(9) 1.14483(13) 0.01172(10) 1.000 0.0271(3)
C1 C Uani 0.16137(12) 0.71309(16) 0.08615(13) 1.000 0.0217(3)
C2 C Uani 0.25358(11) 0.62318(15) 0.01230(12) 1.000 0.0213(4)
C3 C Uani 0.34581(11) 0.70867(14) -0.06333(12) 1.000 0.0197(3)
C4 C Uani 0.34955(12) 0.88383(14) -0.06552(12) 1.000 0.0197(3)
C5 C Uani 0.25739(11) 0.97168(17) 0.00842(11) 1.000 0.0208(3)
C6 C Uani 0.16375(12) 0.88838(16) 0.08356(13) 1.000 0.0226(4)
C7 C Uani 0.05914(14) 0.62400(18) 0.16694(15) 1.000 0.0289(4)
O3 O Uani 0.38140(10) 0.20793(11) 0.29693(10) 1.000 0.0258(3)
H1 H Uiso 0.2522(14) 0.503(3) 0.0139(15) 1.000 0.032(4)
H2 H Uiso 0.1007(18) 0.960(2) 0.132(2) 1.000 0.035(4)
H3 H Uiso 0.4153(18) 0.942(2) -0.119(2) 1.000 0.035(4)
H4 H Uiso 0.0699(19) 0.508(3) 0.165(2) 1.000 0.048(5)
H5 H Uiso -0.034(3) 0.641(3) 0.122(3) 1.000 0.074(7)
H6 H Uiso 0.067(2) 0.663(3) 0.269(2) 1.000 0.050(5)
H7 H Uiso 0.4202(18) 0.527(3) -0.146(2) 1.000 0.041(5)
H8 H Uiso 0.300(2) 1.181(3) -0.053(3) 1.000 0.058(6)
H9 H Uiso 0.452(2) 0.261(3) 0.280(2) 1.000 0.052(6)
H10 H Uiso 0.3304(18) 0.201(2) 0.215(2) 1.000 0.039(5)

loop_
_atom_type_symbol
_atom_type_description
_atom_type_scat_dispersion_real
_atom_type_scat_dispersion_imag
_atom_type_scat_source
O O 0.0106 0.0060 'International Tables Vol C Tables 4.2.6.8 and 6.1.1.4'
H H 0.0000 0.0000 'International Tables Vol C Tables 4.2.6.8 and 6.1.1.4'
C C 0.0033 0.0016 'International Tables Vol C Tables 4.2.6.8 and 6.1.1.4'

loop_
_geom_angle_atom_site_label_1
_geom_angle_atom_site_label_2
_geom_angle_atom_site_label_3
_geom_angle
_geom_angle_publ_flag
C3 O1 H7 110.9(13) no
C5 O2 H8 108.9(16) no
H9 O3 H10 106.5(17) no
C2 C1 C6 119.34(11) no
C2 C1 C7 121.07(12) no
C6 C1 C7 119.59(11) no
C1 C2 C3 119.91(11) no
C2 C3 C4 121.11(11) no
O1 C3 C2 122.15(11) yes
O1 C3 C4 116.73(10) yes
C3 C4 C5 118.40(11) no
O2 C5 C4 121.50(11) yes
O2 C5 C6 117.21(11) yes
C4 C5 C6 121.29(12) no
C1 C6 C5 119.95(12) no
C1 C2 H1 119.5(8) no
C3 C2 H1 120.6(8) no
C5 C4 H3 121.5(10) no
C3 C4 H3 120.1(10) no
C1 C6 H2 123.7(10) no
C5 C6 H2 116.3(10) no
C1 C7 H5 112.7(16) no
C1 C7 H6 109.9(13) no
C1 C7 H4 111.9(12) no
H4 C7 H6 109.7(18) no
H5 C7 H6 109(2) no
H4 C7 H5 103.6(18) no

loop_
_geom_bond_atom_site_label_1
_geom_bond_atom_site_label_2
_geom_bond_distance
_geom_bond_publ_flag
O1 C3 1.3738(15) yes
O2 C5 1.3772(17) yes
O1 H7 0.81(2) no
O2 H8 0.83(2) no
O3 H10 0.855(18) no
O3 H9 0.85(2) no
C1 C6 1.3942(18) no
C1 C7 1.5015(19) no
C1 C2 1.3968(17) no
C2 C3 1.3887(16) no
C3 C4 1.3934(16) no
C4 C5 1.3886(16) no
C5 C6 1.3877(17) no
C2 H1 0.96(2) no
C4 H3 0.977(18) no
C6 H2 0.989(17) no
C7 H6 0.980(19) no
C7 H4 0.93(2) no
C7 H5 0.97(3) no

loop_
_geom_contact_atom_site_label_1
_geom_contact_atom_site_label_2
_geom_contact_distance
_geom_contact_site_symmetry_2
_geom_contact_publ_flag
O1 O3 2.7706(14) 3_665 no
O1 O3 2.7668(14) 4_554 no
O2 O3 2.8028(14) 1_565 no
O2 O3 2.7161(14) 4_564 no
O3 O1 2.7706(14) 3_665 no
O3 C5 3.3553(16) 1_545 no
O3 O2 2.8028(14) 1_545 no
O3 C3 3.4176(16) 2_645 no
O3 O2 2.7161(14) 4_565 no
O3 O1 2.7668(14) 4_555 no
O1 H10 2.831(18) 3_665 no
O1 H9 2.01(2) 3_665 no
O2 H1 2.85(2) 1_565 no
O2 H10 1.972(18) 1_565 no
O3 H7 1.97(2) 4_555 no
O3 H3 2.897(16) 4_565 no
O3 H8 1.89(2) 4_565 no
C1 C3 3.5563(18) 4_565 no
C1 C4 3.5837(18) 4_565 no
C3 C6 3.5961(18) 4_564 no
C3 C1 3.5563(18) 4_564 no
C3 O3 3.4176(16) 2_655 no
C4 C4 3.5877(18) 3_675 no
C4 C1 3.5837(18) 4_564 no
C4 C7 3.5494(19) 4_564 no
C5 O3 3.3553(16) 1_565 no
C5 C7 3.5728(19) 4_564 no
C6 C3 3.5961(18) 4_565 no
C7 C5 3.5728(19) 4_565 no
C7 C4 3.5494(19) 4_565 no
C3 H9 2.994(19) 3_665 no
C4 H3 3.042(18) 3_675 no
C4 H6 3.04(2) 4_564 no
C5 H6 2.92(2) 4_564 no
C5 H10 2.666(17) 1_565 no
C6 H6 2.957(18) 4_564 no
C7 H2 2.881(18) 2_545 no
H1 H7 2.35(2) . no
H1 H4 2.40(2) . no
H1 O2 2.85(2) 1_545 no
H2 H6 2.56(3) 2_555 no
H2 C7 2.881(18) 2_555 no
H3 H8 2.33(3) . no
H3 H9 2.58(3) 4_564 no
H3 C4 3.042(18) 3_675 no
H3 O3 2.897(16) 4_564 no
H4 H1 2.40(2) . no
H6 C4 3.04(2) 4_565 no
H6 C5 2.92(2) 4_565 no
H6 H2 2.56(3) 2_545 no
H6 C6 2.957(18) 4_565 no
H7 H1 2.35(2) . no
H7 H9 2.52(3) 3_665 no
H7 H10 2.33(3) 4_554 no
H7 H9 2.42(3) 4_554 no
H7 O3 1.97(2) 4_554 no
H8 H10 2.45(3) 1_565 no
H8 H3 2.33(3) . no
H8 H10 2.38(3) 4_564 no
H8 O3 1.89(2) 4_564 no
H8 H9 2.32(3) 4_564 no
H9 O1 2.01(2) 3_665 no
H9 C3 2.994(19) 3_665 no
H9 H7 2.52(3) 3_665 no
H9 H3 2.58(3) 4_565 no
H9 H7 2.42(3) 4_555 no
H9 H8 2.32(3) 4_565 no
H10 O2 1.972(18) 1_545 no
H10 C5 2.666(17) 1_545 no
H10 H8 2.45(3) 1_545 no
H10 O1 2.831(18) 3_665 no
H10 H7 2.33(3) 4_555 no
H10 H8 2.38(3) 4_565 no

loop_
_geom_hbond_atom_site_label_D
_geom_hbond_atom_site_label_H
_geom_hbond_atom_site_label_A
_geom_hbond_distance_DH
_geom_hbond_distance_HA
_geom_hbond_distance_DA
_geom_hbond_angle_DHA
_geom_hbond_site_symmetry_A
_geom_hbond_publ_flag
O1 H7 O3 0.81(2) 1.97(2) 2.7668(14) 169.8(18) 4_554 yes
O2 H8 O3 0.83(2) 1.89(2) 2.7161(14) 171(2) 4_564 yes
O3 H9 O1 0.85(2) 2.01(2) 2.7706(14) 149.8(17) 3_665 yes
O3 H10 O2 0.855(18) 1.972(18) 2.8028(14) 163.6(17) 1_545 yes

loop_
_geom_torsion_atom_site_label_1
_geom_torsion_atom_site_label_2
_geom_torsion_atom_site_label_3
_geom_torsion_atom_site_label_4
_geom_torsion
_geom_torsion_publ_flag
C6 C1 C2 C3 -0.36(17) no
C7 C1 C2 C3 179.08(11) no
C2 C1 C6 C5 -0.17(18) no
C7 C1 C6 C5 -179.62(11) no
C1 C2 C3 O1 179.93(11) no
C1 C2 C3 C4 0.86(17) no
O1 C3 C4 C5 -179.93(10) no
C2 C3 C4 C5 -0.81(17) no
C3 C4 C5 O2 179.52(10) no
C3 C4 C5 C6 0.27(17) no
O2 C5 C6 C1 -179.07(11) no
C4 C5 C6 C1 0.22(17) no
